data_4509291
loop_
_publ_author_name
'Telfer, Shane G.'
'Wuest, James D.'

_publ_section_title
;
 Metallotectons: Comparison of Molecular Networks Built from Racemic and
 Enantiomerically Pure Tris(dipyrrinato)cobalt(III) Complexes
;
_journal_issue 4
_journal_name_full 'Crystal Growth &amp; Design'
_journal_page_first 1923
_journal_paper_doi 10.1021/cg8011734
_journal_volume 9
_journal_year 2009
_chemical_formula_moiety '(C45 H30 Br3 Co N6), (C2 H2 Cl2)'
_chemical_formula_sum 'C46 H32 Br3 Cl2 Co N6'
_chemical_formula_weight 1038.34
_chemical_name_systematic
;
 ?
;
_space_group_IT_number 14
_symmetry_cell_setting monoclinic
_symmetry_space_group_name_Hall '-P 2yn'
_symmetry_space_group_name_H-M 'P 1 21/n 1'
_atom_sites_solution_hydrogens geom
_atom_sites_solution_primary direct
_atom_sites_solution_secondary difmap
_audit_creation_method SHELXL-97
_cell_angle_alpha 90.00
_cell_angle_beta 102.7100(10)
_cell_angle_gamma 90.00
_cell_formula_units_Z 4
_cell_length_a 15.5669(5)
_cell_length_b 17.6040(6)
_cell_length_c 15.7920(5)
_cell_measurement_reflns_used 9999
_cell_measurement_temperature 100(2)
_cell_measurement_theta_max 68.93
_cell_measurement_theta_min 11.07
_cell_volume 4221.6(2)
_computing_cell_refinement SMART
_computing_data_collection SMART
_computing_data_reduction SAINT
_computing_structure_refinement 'SHELXL-97 (Sheldrick, 1997)'
_computing_structure_solution SHELXS97
_diffrn_ambient_temperature 100(2)
_diffrn_measured_fraction_theta_full 0.983
_diffrn_measured_fraction_theta_max 0.983
_diffrn_measurement_device_type 'Bruker Smart 6000'
_diffrn_measurement_method \w
_diffrn_radiation_monochromator 'Montel 200 optics'
_diffrn_radiation_source 'rotating anode'
_diffrn_radiation_type CuK\a
_diffrn_radiation_wavelength 1.54178
_diffrn_reflns_av_R_equivalents 0.0681
_diffrn_reflns_av_sigmaI/netI 0.0375
_diffrn_reflns_limit_h_max 18
_diffrn_reflns_limit_h_min -18
_diffrn_reflns_limit_k_max 21
_diffrn_reflns_limit_k_min -21
_diffrn_reflns_limit_l_max 19
_diffrn_reflns_limit_l_min -18
_diffrn_reflns_number 62766
_diffrn_reflns_theta_full 68.93
_diffrn_reflns_theta_max 68.93
_diffrn_reflns_theta_min 11.07
_exptl_absorpt_coefficient_mu 8.004
_exptl_absorpt_correction_T_max 0.3798
_exptl_absorpt_correction_T_min 0.0712
_exptl_absorpt_correction_type multi-scan
_exptl_absorpt_process_details SADABS
_exptl_crystal_colour orange
_exptl_crystal_density_diffrn 1.634
_exptl_crystal_density_method 'not measured'
_exptl_crystal_description rod
_exptl_crystal_F_000 2064
_exptl_crystal_size_max 0.70
_exptl_crystal_size_mid 0.20
_exptl_crystal_size_min 0.15
_refine_diff_density_max 0.987
_refine_diff_density_min -1.086
_refine_diff_density_rms 0.076
_refine_ls_extinction_method none
_refine_ls_goodness_of_fit_ref 1.086
_refine_ls_hydrogen_treatment mixed
_refine_ls_matrix_type full
_refine_ls_number_parameters 539
_refine_ls_number_reflns 7717
_refine_ls_number_restraints 18
_refine_ls_restrained_S_all 1.120
_refine_ls_R_factor_all 0.0736
_refine_ls_R_factor_gt 0.0522
_refine_ls_shift/su_max 0.005
_refine_ls_shift/su_mean 0.000
_refine_ls_structure_factor_coef Fsqd
_refine_ls_weighting_details 'calc w=1/[\s^2^(Fo^2^)+(0.0900P)^2^+1.2369P] where P=(Fo^2^+2Fc^2^)/3'
_refine_ls_weighting_scheme calc
_refine_ls_wR_factor_gt 0.1458
_refine_ls_wR_factor_ref 0.1589
_reflns_number_gt 5563
_reflns_number_total 7717
_reflns_threshold_expression >2sigma(I)
_cod_data_source_file cg8011734sup1.cif
_cod_data_source_block 1d
_cod_original_sg_symbol_H-M P2(1)/n
_cod_database_code 4509291

loop_
_symmetry_equiv_pos_as_xyz
'x, y, z'
'-x+1/2, y+1/2, -z+1/2'
'-x, -y, -z'
'x-1/2, -y-1/2, z-1/2'

loop_
_atom_site_label
_atom_site_type_symbol
_atom_site_fract_x
_atom_site_fract_y
_atom_site_fract_z
_atom_site_U_iso_or_equiv
_atom_site_adp_type
_atom_site_occupancy
_atom_site_symmetry_multiplicity
_atom_site_calc_flag
_atom_site_refinement_flags
_atom_site_disorder_assembly
_atom_site_disorder_group
Co1 Co 0.25992(4) 0.06271(3) 0.27778(4) 0.03495(19) Uani 1 1 d . . .
Br1 Br -0.21895(4) -0.25283(4) 0.02261(4) 0.0810(2) Uani 1 1 d . . .
Br2 Br -0.10194(4) 0.42622(3) 0.47299(4) 0.0697(2) Uani 1 1 d . . .
Br3 Br 0.87841(4) 0.07479(6) 0.30650(6) 0.1160(3) Uani 1 1 d . . .
N1 N 0.2809(2) 0.12997(18) 0.3768(2) 0.0372(7) Uani 1 1 d . . .
N2 N 0.1587(2) 0.12176(18) 0.2184(2) 0.0379(7) Uani 1 1 d . . .
N3 N 0.3383(2) 0.12812(18) 0.2308(2) 0.0374(7) Uani 1 1 d . . .
N4 N 0.3561(2) -0.00398(18) 0.3318(2) 0.0380(8) Uani 1 1 d . . .
N5 N 0.1759(2) 0.00538(18) 0.3270(2) 0.0375(7) Uani 1 1 d . . .
N6 N 0.2428(2) -0.00552(18) 0.1793(2) 0.0392(8) Uani 1 1 d . . .
C1 C 0.4296(3) 0.1217(2) 0.2426(2) 0.0378(9) Uani 1 1 d . . .
C2 C 0.4435(3) 0.0015(2) 0.3266(3) 0.0400(9) Uani 1 1 d . . .
C3 C 0.1620(3) 0.0118(2) 0.4077(3) 0.0442(10) Uani 1 1 d . . .
H3 H 0.1970 0.0415 0.4526 0.053 Uiso 1 1 calc R . .
C4 C 0.3157(3) 0.1935(2) 0.1892(3) 0.0422(9) Uani 1 1 d . . .
H4 H 0.2572 0.2124 0.1732 0.051 Uiso 1 1 calc R . .
C5 C 0.4607(3) 0.1869(2) 0.2044(3) 0.0441(10) Uani 1 1 d . . .
H5 H 0.5200 0.1973 0.2022 0.053 Uiso 1 1 calc R . .
C6 C 0.4785(3) 0.0620(2) 0.2865(3) 0.0410(10) Uani 1 1 d . . .
C7 C 0.3480(3) -0.0695(2) 0.3717(3) 0.0431(10) Uani 1 1 d . . .
H7 H 0.2945 -0.0879 0.3837 0.052 Uiso 1 1 calc R . .
C8 C 0.2229(3) 0.1847(2) 0.3953(3) 0.0391(9) Uani 1 1 d . . .
C9 C 0.1140(3) 0.1140(2) 0.1369(3) 0.0443(10) Uani 1 1 d . . .
H9 H 0.1321 0.0831 0.0946 0.053 Uiso 1 1 calc R . .
C10 C 0.3437(3) 0.1868(2) 0.5043(3) 0.0450(10) Uani 1 1 d . . .
H10 H 0.3858 0.1987 0.5560 0.054 Uiso 1 1 calc R . .
C11 C 0.1113(3) -0.0419(2) 0.2812(3) 0.0394(9) Uani 1 1 d . . .
C12 C -0.1171(3) -0.1963(3) 0.0768(3) 0.0536(12) Uani 1 1 d . . .
C13 C 0.0558(3) -0.0647(2) 0.3379(3) 0.0461(10) Uani 1 1 d . . .
H13 H 0.0058 -0.0969 0.3237 0.055 Uiso 1 1 calc R . .
C14 C 0.1077(3) -0.0685(2) 0.1972(3) 0.0398(9) Uani 1 1 d . . .
C15 C 0.1113(3) 0.1729(2) 0.2588(3) 0.0404(9) Uani 1 1 d . . .
C16 C 0.5755(3) 0.0624(2) 0.2912(3) 0.0453(10) Uani 1 1 d . . .
C17 C 0.0370(3) -0.1901(2) 0.1321(3) 0.0450(10) Uani 1 1 d . . .
H17 H 0.0936 -0.2131 0.1428 0.054 Uiso 1 1 calc R . .
C18 C 0.0889(3) -0.0312(3) 0.4165(3) 0.0479(11) Uani 1 1 d . . .
H18 H 0.0664 -0.0361 0.4675 0.058 Uiso 1 1 calc R . .
C19 C 0.2630(3) 0.2195(2) 0.4757(3) 0.0439(10) Uani 1 1 d . . .
H19 H 0.2381 0.2585 0.5043 0.053 Uiso 1 1 calc R . .
C20 C -0.0245(3) 0.3575(3) 0.4332(3) 0.0515(11) Uani 1 1 d . . .
C21 C 0.4888(3) -0.0632(2) 0.3662(3) 0.0478(11) Uani 1 1 d . . .
H21 H 0.5498 -0.0737 0.3726 0.057 Uiso 1 1 calc R . .
C22 C 0.0335(3) 0.1936(3) 0.1969(3) 0.0473(10) Uani 1 1 d . . .
H22 H -0.0118 0.2265 0.2065 0.057 Uiso 1 1 calc R . .
C23 C 0.3904(3) 0.2309(2) 0.1721(3) 0.0469(10) Uani 1 1 d . . .
H23 H 0.3909 0.2782 0.1432 0.056 Uiso 1 1 calc R . .
C24 C 0.0367(3) 0.1572(3) 0.1215(3) 0.0487(11) Uani 1 1 d . . .
H24 H -0.0058 0.1606 0.0683 0.058 Uiso 1 1 calc R . .
C25 C 0.2909(3) -0.0061(3) 0.1187(3) 0.0471(10) Uani 1 1 d . . .
H25 H 0.3437 0.0220 0.1220 0.057 Uiso 1 1 calc R . .
C26 C 0.3521(3) 0.1319(2) 0.4418(3) 0.0424(10) Uani 1 1 d . . .
H26 H 0.4022 0.1002 0.4454 0.051 Uiso 1 1 calc R . .
C27 C 0.2529(4) -0.0537(3) 0.0501(3) 0.0570(13) Uani 1 1 d . . .
H27 H 0.2750 -0.0639 -0.0002 0.068 Uiso 1 1 calc R . .
C28 C 0.0147(3) 0.3803(3) 0.3679(4) 0.0608(13) Uani 1 1 d . . .
H28 H 0.0043 0.4295 0.3431 0.073 Uiso 1 1 calc R . .
C29 C -0.0357(3) -0.2319(3) 0.0945(3) 0.0497(11) Uani 1 1 d . . .
H29 H -0.0304 -0.2841 0.0808 0.060 Uiso 1 1 calc R . .
C30 C 0.1419(3) 0.2019(2) 0.3413(3) 0.0389(9) Uani 1 1 d . . .
C31 C 0.0294(3) -0.1145(2) 0.1549(3) 0.0426(10) Uani 1 1 d . . .
C32 C 0.0432(4) 0.2374(3) 0.4396(4) 0.0655(15) Uani 1 1 d . . .
H32 H 0.0525 0.1880 0.4643 0.079 Uiso 1 1 calc R . .
C33 C 0.0846(3) 0.2576(2) 0.3736(3) 0.0420(10) Uani 1 1 d . . .
C34 C 0.6359(3) 0.0629(3) 0.3712(3) 0.0545(12) Uani 1 1 d . . .
H34 H 0.6151 0.0607 0.4234 0.065 Uiso 1 1 calc R . .
C35 C 0.7551(3) 0.0693(3) 0.3005(4) 0.0722(16) Uani 1 1 d . . .
C36 C 0.4287(3) -0.1078(3) 0.3936(3) 0.0516(11) Uani 1 1 d . . .
H36 H 0.4395 -0.1555 0.4221 0.062 Uiso 1 1 calc R . .
C37 C 0.6083(3) 0.0649(3) 0.2156(3) 0.0557(12) Uani 1 1 d . . .
H37 H 0.5685 0.0650 0.1606 0.067 Uiso 1 1 calc R . .
C38 C -0.0114(4) 0.2877(3) 0.4701(4) 0.0712(16) Uani 1 1 d . . .
H38 H -0.0389 0.2736 0.5158 0.085 Uiso 1 1 calc R . .
C39 C 0.0701(3) 0.3296(3) 0.3389(3) 0.0557(12) Uani 1 1 d . . .
H39 H 0.0986 0.3447 0.2942 0.067 Uiso 1 1 calc R . .
C40 C 0.1725(3) -0.0538(2) 0.1503(3) 0.0412(9) Uani 1 1 d . . .
C41 C -0.1268(3) -0.1216(3) 0.0975(3) 0.0595(12) Uani 1 1 d . . .
H41 H -0.1832 -0.0982 0.0848 0.071 Uiso 1 1 calc R . .
C42 C 0.7245(3) 0.0665(3) 0.3752(4) 0.0655(14) Uani 1 1 d . . .
H42 H 0.7648 0.0670 0.4299 0.079 Uiso 1 1 calc R . .
C43 C 0.1785(3) -0.0828(3) 0.0683(3) 0.0500(11) Uani 1 1 d . . .
H43 H 0.1381 -0.1163 0.0328 0.060 Uiso 1 1 calc R . .
C44 C -0.0529(3) -0.0810(3) 0.1372(3) 0.0569(12) Uani 1 1 d . . .
H44 H -0.0588 -0.0293 0.1525 0.068 Uiso 1 1 calc R . .
C45 C 0.6979(4) 0.0673(3) 0.2201(4) 0.0697(15) Uani 1 1 d . . .
H45 H 0.7199 0.0676 0.1686 0.084 Uiso 1 1 calc R . .
Cl1 Cl 0.6430(5) 0.2993(5) 0.1658(5) 0.223(3) Uani 0.696(5) 1 d PD A 1
Cl2 Cl 0.8034(7) 0.2738(6) 0.2413(7) 0.306(4) Uani 0.696(5) 1 d PD A 1
C100 C 0.7355(13) 0.3522(13) 0.1957(15) 0.32(2) Uani 0.696(5) 1 d PDU A 1
Cl4 Cl 0.8331(14) 0.3479(13) 0.2451(15) 0.306(4) Uani 0.304(5) 1 d PD A 2
Cl3 Cl 0.6766(11) 0.3805(10) 0.1462(9) 0.223(3) Uani 0.304(5) 1 d PD A 2
C200 C 0.7226(15) 0.308(2) 0.214(3) 0.23(3) Uani 0.304(5) 1 d PDU A 2

loop_
_atom_site_aniso_label
_atom_site_aniso_U_11
_atom_site_aniso_U_22
_atom_site_aniso_U_33
_atom_site_aniso_U_23
_atom_site_aniso_U_13
_atom_site_aniso_U_12
Co1 0.0372(4) 0.0376(3) 0.0316(4) 0.0010(3) 0.0108(3) 0.0031(3)
Br1 0.0633(4) 0.0976(5) 0.0717(4) 0.0092(3) -0.0073(3) -0.0298(3)
Br2 0.0716(4) 0.0757(4) 0.0722(4) -0.0012(3) 0.0381(3) 0.0261(3)
Br3 0.0430(4) 0.1821(9) 0.1281(7) -0.0143(6) 0.0299(4) 0.0066(4)
N1 0.0385(18) 0.0395(17) 0.0341(18) 0.0021(14) 0.0088(14) 0.0052(14)
N2 0.0387(18) 0.0417(18) 0.0340(18) 0.0020(15) 0.0096(14) 0.0020(14)
N3 0.0427(19) 0.0371(17) 0.0331(18) 0.0010(14) 0.0103(14) 0.0002(14)
N4 0.0419(19) 0.0388(18) 0.0352(18) -0.0004(15) 0.0125(14) 0.0055(14)
N5 0.0392(19) 0.0416(18) 0.0341(18) 0.0028(15) 0.0131(14) 0.0043(14)
N6 0.043(2) 0.0404(18) 0.0359(19) -0.0017(15) 0.0132(15) -0.0012(15)
C1 0.040(2) 0.044(2) 0.031(2) -0.0024(18) 0.0111(16) 0.0000(17)
C2 0.044(2) 0.044(2) 0.035(2) 0.0001(18) 0.0148(18) 0.0065(18)
C3 0.052(3) 0.048(2) 0.035(2) 0.0001(19) 0.0144(19) 0.0040(19)
C4 0.048(2) 0.042(2) 0.036(2) 0.0025(18) 0.0079(18) -0.0010(18)
C5 0.050(3) 0.048(2) 0.037(2) -0.0041(19) 0.0138(18) -0.007(2)
C6 0.045(2) 0.048(2) 0.032(2) -0.0062(18) 0.0126(18) 0.0037(18)
C7 0.052(3) 0.042(2) 0.038(2) 0.0061(18) 0.0165(19) 0.0054(19)
C8 0.041(2) 0.038(2) 0.041(2) 0.0000(18) 0.0141(17) 0.0052(17)
C9 0.053(3) 0.048(2) 0.031(2) 0.0022(19) 0.0070(18) -0.003(2)
C10 0.048(3) 0.049(2) 0.036(2) -0.0034(19) 0.0056(18) 0.0015(19)
C11 0.038(2) 0.042(2) 0.040(2) 0.0033(19) 0.0138(17) 0.0030(18)
C12 0.051(3) 0.070(3) 0.037(2) 0.007(2) 0.0031(19) -0.019(2)
C13 0.039(2) 0.053(2) 0.050(3) 0.003(2) 0.0178(19) 0.0038(19)
C14 0.042(2) 0.040(2) 0.039(2) 0.0037(18) 0.0107(18) 0.0047(17)
C15 0.037(2) 0.044(2) 0.042(2) 0.0060(19) 0.0138(17) 0.0028(17)
C16 0.044(2) 0.049(2) 0.045(3) -0.005(2) 0.014(2) 0.0029(19)
C17 0.046(2) 0.054(3) 0.036(2) 0.007(2) 0.0099(18) -0.001(2)
C18 0.048(3) 0.057(3) 0.045(3) 0.004(2) 0.024(2) 0.007(2)
C19 0.051(3) 0.044(2) 0.039(2) -0.0034(19) 0.0159(19) 0.0034(19)
C20 0.049(3) 0.058(3) 0.053(3) -0.003(2) 0.023(2) 0.016(2)
C21 0.047(3) 0.051(3) 0.048(3) 0.007(2) 0.018(2) 0.014(2)
C22 0.037(2) 0.054(3) 0.051(3) 0.007(2) 0.0104(19) 0.0066(19)
C23 0.062(3) 0.041(2) 0.037(2) 0.0014(19) 0.010(2) -0.006(2)
C24 0.044(2) 0.059(3) 0.040(3) 0.006(2) 0.0023(18) 0.000(2)
C25 0.052(3) 0.053(3) 0.041(2) -0.006(2) 0.021(2) -0.005(2)
C26 0.042(2) 0.046(2) 0.040(2) 0.0013(19) 0.0099(18) 0.0088(18)
C27 0.073(3) 0.065(3) 0.039(3) -0.013(2) 0.028(2) -0.015(2)
C28 0.067(3) 0.050(3) 0.077(4) 0.011(2) 0.041(3) 0.015(2)
C29 0.059(3) 0.051(3) 0.038(2) 0.003(2) 0.010(2) -0.009(2)
C30 0.040(2) 0.038(2) 0.041(2) 0.0041(18) 0.0152(18) 0.0038(17)
C31 0.044(2) 0.050(2) 0.035(2) 0.0024(19) 0.0121(18) -0.0027(19)
C32 0.078(4) 0.062(3) 0.069(3) 0.027(3) 0.043(3) 0.029(3)
C33 0.039(2) 0.050(2) 0.039(2) 0.0050(19) 0.0133(18) 0.0076(18)
C34 0.046(3) 0.069(3) 0.048(3) -0.002(2) 0.010(2) 0.014(2)
C35 0.040(3) 0.098(4) 0.083(4) -0.003(3) 0.023(3) 0.006(3)
C36 0.064(3) 0.048(2) 0.046(3) 0.007(2) 0.020(2) 0.017(2)
C37 0.051(3) 0.067(3) 0.053(3) -0.004(2) 0.021(2) 0.002(2)
C38 0.089(4) 0.074(3) 0.066(3) 0.025(3) 0.050(3) 0.029(3)
C39 0.064(3) 0.051(3) 0.063(3) 0.012(2) 0.039(2) 0.012(2)
C40 0.047(2) 0.041(2) 0.036(2) -0.0024(18) 0.0104(18) -0.0024(18)
C41 0.044(3) 0.071(3) 0.061(3) 0.009(3) 0.007(2) 0.000(2)
C42 0.047(3) 0.089(4) 0.058(3) -0.002(3) 0.008(2) 0.013(3)
C43 0.061(3) 0.050(2) 0.041(2) -0.005(2) 0.015(2) -0.008(2)
C44 0.054(3) 0.057(3) 0.059(3) -0.004(2) 0.011(2) 0.002(2)
C45 0.058(3) 0.094(4) 0.065(4) -0.004(3) 0.029(3) 0.004(3)
Cl1 0.239(7) 0.260(7) 0.191(5) -0.020(5) 0.090(5) 0.015(5)
Cl2 0.370(11) 0.258(9) 0.272(8) 0.094(8) 0.033(7) 0.015(8)
C100 0.22(3) 0.66(6) 0.083(12) 0.04(3) 0.001(15) 0.20(4)
Cl4 0.370(11) 0.258(9) 0.272(8) 0.094(8) 0.033(7) 0.015(8)
Cl3 0.239(7) 0.260(7) 0.191(5) -0.020(5) 0.090(5) 0.015(5)
C200 0.059(17) 0.40(6) 0.25(5) 0.23(5) 0.08(2) 0.10(3)

loop_
_atom_type_symbol
_atom_type_description
_atom_type_scat_dispersion_real
_atom_type_scat_dispersion_imag
_atom_type_scat_source
C C 0.0181 0.0091 'International Tables Vol C Tables 4.2.6.8 and 6.1.1.4'
H H 0.0000 0.0000 'International Tables Vol C Tables 4.2.6.8 and 6.1.1.4'
N N 0.0311 0.0180 'International Tables Vol C Tables 4.2.6.8 and 6.1.1.4'
Co Co -2.3653 3.6143 'International Tables Vol C Tables 4.2.6.8 and 6.1.1.4'
Br Br -0.6763 1.2805 'International Tables Vol C Tables 4.2.6.8 and 6.1.1.4'
Cl Cl 0.3639 0.7018 'International Tables Vol C Tables 4.2.6.8 and 6.1.1.4'

loop_
_geom_angle_atom_site_label_1
_geom_angle_atom_site_label_2
_geom_angle_atom_site_label_3
_geom_angle
N1 Co1 N6 178.18(14)
N1 Co1 N3 86.39(13)
N6 Co1 N3 92.75(13)
N1 Co1 N5 90.21(14)
N6 Co1 N5 90.75(14)
N3 Co1 N5 174.85(13)
N1 Co1 N4 92.19(13)
N6 Co1 N4 86.25(14)
N3 Co1 N4 92.20(14)
N5 Co1 N4 91.80(14)
N1 Co1 N2 92.13(13)
N6 Co1 N2 89.48(14)
N3 Co1 N2 90.53(14)
N5 Co1 N2 85.72(14)
N4 Co1 N2 175.03(14)
C26 N1 C8 106.7(3)
C26 N1 Co1 127.0(3)
C8 N1 Co1 126.3(3)
C9 N2 C15 106.9(3)
C9 N2 Co1 127.4(3)
C15 N2 Co1 125.0(3)
C4 N3 C1 106.6(3)
C4 N3 Co1 125.5(3)
C1 N3 Co1 127.4(3)
C7 N4 C2 106.5(3)
C7 N4 Co1 125.9(3)
C2 N4 Co1 127.1(3)
C3 N5 C11 107.2(3)
C3 N5 Co1 126.8(3)
C11 N5 Co1 125.5(3)
C25 N6 C40 106.6(3)
C25 N6 Co1 125.4(3)
C40 N6 Co1 127.4(3)
C6 C1 N3 123.9(4)
C6 C1 C5 128.2(4)
N3 C1 C5 107.9(3)
N4 C2 C6 124.2(4)
N4 C2 C21 108.6(4)
C6 C2 C21 127.2(4)
N5 C3 C18 110.7(4)
N3 C4 C23 111.0(4)
C23 C5 C1 107.5(4)
C1 C6 C2 124.9(4)
C1 C6 C16 117.2(4)
C2 C6 C16 117.9(4)
N4 C7 C36 111.1(4)
C30 C8 N1 124.3(4)
C30 C8 C19 127.8(4)
N1 C8 C19 107.9(3)
N2 C9 C24 111.1(4)
C19 C10 C26 106.1(4)
N5 C11 C14 124.8(4)
N5 C11 C13 108.2(4)
C14 C11 C13 126.6(4)
C41 C12 C29 122.0(4)
C41 C12 Br1 118.9(4)
C29 C12 Br1 119.1(4)
C18 C13 C11 106.7(4)
C11 C14 C40 123.9(4)
C11 C14 C31 117.7(4)
C40 C14 C31 118.4(4)
C30 C15 N2 124.0(4)
C30 C15 C22 127.9(4)
N2 C15 C22 107.8(4)
C37 C16 C34 118.1(4)
C37 C16 C6 120.8(4)
C34 C16 C6 121.0(4)
C29 C17 C31 121.2(4)
C13 C18 C3 107.1(4)
C10 C19 C8 107.8(4)
C38 C20 C28 122.6(4)
C38 C20 Br2 118.7(3)
C28 C20 Br2 118.8(4)
C36 C21 C2 107.2(4)
C24 C22 C15 106.9(4)
C5 C23 C4 107.1(4)
C22 C24 C9 107.4(4)
N6 C25 C27 110.5(4)
N1 C26 C10 111.6(4)
C43 C27 C25 107.4(4)
C20 C28 C39 118.3(4)
C17 C29 C12 118.3(4)
C15 C30 C8 125.0(4)
C15 C30 C33 117.3(4)
C8 C30 C33 117.7(4)
C44 C31 C17 119.0(4)
C44 C31 C14 119.2(4)
C17 C31 C14 121.8(4)
C38 C32 C33 121.2(4)
C39 C33 C32 118.2(4)
C39 C33 C30 121.8(4)
C32 C33 C30 120.0(4)
C42 C34 C16 120.8(5)
C42 C35 C45 120.9(5)
C42 C35 Br3 119.9(5)
C45 C35 Br3 119.1(4)
C21 C36 C7 106.6(4)
C45 C37 C16 120.7(5)
C20 C38 C32 118.5(4)
C33 C39 C28 121.3(4)
N6 C40 C14 123.3(4)
N6 C40 C43 108.6(4)
C14 C40 C43 128.1(4)
C12 C41 C44 118.7(5)
C35 C42 C34 120.2(5)
C27 C43 C40 106.8(4)
C41 C44 C31 120.8(5)
C37 C45 C35 119.2(5)
Cl1 C100 Cl2 94.5(12)
Cl3 C200 Cl4 96.7(13)

loop_
_geom_bond_atom_site_label_1
_geom_bond_atom_site_label_2
_geom_bond_distance
Co1 N1 1.930(3)
Co1 N6 1.937(3)
Co1 N3 1.940(3)
Co1 N5 1.944(3)
Co1 N4 1.945(3)
Co1 N2 1.947(3)
Br1 C12 1.908(4)
Br2 C20 1.909(4)
Br3 C35 1.903(5)
N1 C26 1.336(5)
N1 C8 1.395(5)
N2 C9 1.330(5)
N2 C15 1.402(5)
N3 C4 1.333(5)
N3 C1 1.398(5)
N4 C7 1.334(5)
N4 C2 1.386(5)
N5 C3 1.344(5)
N5 C11 1.381(5)
N6 C25 1.339(5)
N6 C40 1.382(5)
C1 C6 1.390(6)
C1 C5 1.429(6)
C2 C6 1.408(6)
C2 C21 1.411(6)
C3 C18 1.399(6)
C4 C23 1.413(6)
C5 C23 1.346(6)
C6 C16 1.495(6)
C7 C36 1.401(6)
C8 C30 1.391(6)
C8 C19 1.424(6)
C9 C24 1.399(6)
C10 C19 1.366(6)
C10 C26 1.408(6)
C11 C14 1.397(6)
C11 C13 1.430(6)
C12 C41 1.371(7)
C12 C29 1.386(7)
C13 C18 1.369(7)
C14 C40 1.401(6)
C14 C31 1.493(6)
C15 C30 1.383(6)
C15 C22 1.426(6)
C16 C37 1.399(6)
C16 C34 1.399(7)
C17 C29 1.372(6)
C17 C31 1.389(6)
C20 C38 1.357(7)
C20 C28 1.369(7)
C21 C36 1.363(6)
C22 C24 1.363(6)
C25 C27 1.395(7)
C27 C43 1.353(7)
C28 C39 1.388(6)
C30 C33 1.489(5)
C31 C44 1.383(6)
C32 C38 1.385(7)
C32 C33 1.388(6)
C33 C39 1.378(6)
C34 C42 1.368(7)
C35 C42 1.368(8)
C35 C45 1.381(9)
C37 C45 1.381(7)
C40 C43 1.413(6)
C41 C44 1.382(7)
Cl1 C100 1.692(19)
Cl2 C100 1.790(18)
Cl4 C200 1.82(2)
Cl3 C200 1.724(19)
